data_7120711
loop_
_publ_author_name
'Delarue Bizzini, Lorenzo'
'M\"untener, Thomas'
'H\"aussinger, Daniel'
'Neuburger, Markus'
'Mayor, Marcel'

_publ_section_title
;
 Synthesis of Trinorbornane
;
_journal_name_full 'Chem. Commun.'
_journal_paper_doi 10.1039/C7CC06273G
_journal_year 2017
_chemical_formula_moiety 'C22 H30'
_chemical_formula_sum 'C22 H30'
_chemical_formula_weight 294.48
_space_group_IT_number 14
_symmetry_cell_setting monoclinic
_symmetry_space_group_name_Hall '-P 2yn'
_symmetry_space_group_name_H-M 'P 1 21/n 1'
_atom_sites_solution_hydrogens difmap
_atom_sites_solution_primary other
_audit_update_record
;
2017-06-14 deposited with the CCDC.
2017-09-25 downloaded from the CCDC.
;
_cell_angle_alpha 90
_cell_angle_beta 99.386(5)
_cell_angle_gamma 90
_cell_formula_units_Z 2
_cell_length_a 5.8515(4)
_cell_length_b 11.0768(8)
_cell_length_c 12.6463(9)
_cell_measurement_reflns_used 18275
_cell_measurement_temperature 123
_cell_measurement_theta_max 58
_cell_measurement_theta_min 3
_cell_volume 808.71(10)
_computing_cell_refinement 'STOE X-AREA (Stoe & Cie 2011)'
_computing_data_collection 'STOE X-AREA (Stoe & Cie 2011)'
_computing_data_reduction 'STOE X-RED (Stoe & Cie 1996)'
_computing_molecular_graphics 'CAMERON (Watkin et al., 1996)'
_computing_publication_material 'CRYSTALS (Betteridge et al., 2003)'
_computing_structure_refinement 'CRYSTALS (Betteridge et al., 2003)'
_computing_structure_solution 'Superflip (Palatinus & Chapuis, 2007)'
_diffrn_ambient_temperature 123
_diffrn_detector Pilatus300K
_diffrn_detector_area_resol_mean 5.81
_diffrn_detector_type STOE
_diffrn_measured_fraction_theta_full 0.993
_diffrn_measured_fraction_theta_max 0.967
_diffrn_measurement_device Area
_diffrn_measurement_device_type 'Stoe StadiVari'
_diffrn_measurement_method '\f & \w scans'
_diffrn_radiation_monochromator 'Graded multilayer mirror'
_diffrn_radiation_type GaK\a
_diffrn_radiation_wavelength 1.34143
_diffrn_reflns_av_R_equivalents 0.078
_diffrn_reflns_limit_h_max 6
_diffrn_reflns_limit_h_min -7
_diffrn_reflns_limit_k_max 12
_diffrn_reflns_limit_k_min -13
_diffrn_reflns_limit_l_max 15
_diffrn_reflns_limit_l_min -9
_diffrn_reflns_number 5526
_diffrn_reflns_theta_full 52.800
_diffrn_reflns_theta_max 57.411
_diffrn_reflns_theta_min 4.644
_diffrn_source 'Metaljet D2'
_diffrn_source_current 2.860
_diffrn_source_power 0.200
_diffrn_source_voltage 70
_diffrn_standards_number 0
_exptl_absorpt_coefficient_mu 0.315
_exptl_absorpt_correction_T_max 0.98
_exptl_absorpt_correction_T_min 0.97
_exptl_absorpt_correction_type multi-scan
_exptl_absorpt_process_details 'DENZO/SCALEPACK (Otwinowski & Minor, 1997)'
_exptl_crystal_colour colourless
_exptl_crystal_density_diffrn 1.209
_exptl_crystal_density_method 'not measured'
_exptl_crystal_description block
_exptl_crystal_F_000 324
_exptl_crystal_recrystallization_method
; 
 
;
_exptl_crystal_size_max 0.250
_exptl_crystal_size_mid 0.190
_exptl_crystal_size_min 0.060
_refine_diff_density_max 0.35
_refine_diff_density_min -0.26
_refine_ls_extinction_method None
_refine_ls_goodness_of_fit_ref 1.0740
_refine_ls_hydrogen_treatment constr
_refine_ls_matrix_type full
_refine_ls_number_parameters 100
_refine_ls_number_reflns 1507
_refine_ls_number_restraints 0
_refine_ls_R_factor_all 0.0851
_refine_ls_R_factor_gt 0.0836
_refine_ls_shift/su_max 0.0001786
_refine_ls_shift/su_mean 0.0000280
_refine_ls_structure_factor_coef F
_refine_ls_weighting_details
;
 Method, part 1, Chebychev polynomial, (Watkin, 1994, Prince, 1982) 
 [weight] = 1.0/[A~0~*T~0~(x)+A~1~*T~1~(x) ... +A~n-1~]*T~n-1~(x)] 
 where A~i~ are the Chebychev coefficients listed below and x= Fcalc/Fmax 
 Method = Robust Weighting (Prince, 1982) 
 W = [weight] * [1-(deltaF/6*sigmaF)^2^]^2^ 
 A~i~ are: 
 1.02 1.05 0.390 
;
_refine_ls_weighting_scheme calc
_refine_ls_wR_factor_all 0.0997
_refine_ls_wR_factor_gt 0.0982
_refine_ls_wR_factor_ref 0.0976
_reflns_limit_h_max 7
_reflns_limit_h_min -7
_reflns_limit_k_max 13
_reflns_limit_k_min 0
_reflns_limit_l_max 15
_reflns_limit_l_min 0
_reflns_number_gt 1542
_reflns_number_total 1626
_reflns_threshold_expression I>2.0\s(I)
_oxford_diffrn_Wilson_B_factor 0.00
_oxford_diffrn_Wilson_scale 0.00
_oxford_refine_ls_r_factor_ref 0.0827
_oxford_refine_ls_scale 1.005(6)
_oxford_reflns_number_all 1619
_oxford_reflns_threshold_expression_ref I>3.0\s(I)
_cod_data_source_file c7cc06273g2.cif
_cod_data_source_block 1
_cod_depositor_comments
;
The following automatic conversions were performed:

'_atom_sites_solution_primary' value 'Other' changed to 'other'
according to
/home/data/users/saulius/crontab/automatic-downloads/rss-feeds/RSC/lib/dictionaries/cif_core.dic
dictionary named 'cif_core.dic' version 2.4.2 from 2011-04-26.

Automatic conversion script
Id: cif_fix_values 4973 2017-02-22 13:04:09Z antanas 
;
_cod_original_sg_symbol_H-M 'P 21/n'
_cod_database_code 7120711

loop_
_symmetry_equiv_pos_as_xyz
x,y,z
-x,-y,-z
-x+1/2,y+1/2,-z+1/2
x+1/2,-y+1/2,z+1/2

loop_
_atom_site_label
_atom_site_type_symbol
_atom_site_fract_x
_atom_site_fract_y
_atom_site_fract_z
_atom_site_U_iso_or_equiv
_atom_site_occupancy
_atom_site_adp_type
_atom_site_refinement_flags_posn
C1 C 0.4725(3) 0.43549(17) 0.51533(15) 0.0410 1.0000 Uani .
C2 C 0.6775(3) 0.34395(18) 0.52762(15) 0.0445 1.0000 Uani .
C3 C 0.5756(4) 0.2192(2) 0.49669(17) 0.0523 1.0000 Uani .
C4 C 0.4222(4) 0.19403(19) 0.58423(17) 0.0514 1.0000 Uani .
C5 C 0.4900(3) 0.29557(19) 0.66487(16) 0.0443 1.0000 Uani .
C6 C 0.3924(3) 0.42051(18) 0.62522(15) 0.0421 1.0000 Uani .
C7 C 0.4535(4) 0.2893(2) 0.78186(17) 0.0491 1.0000 Uani .
C8 C 0.4619(4) 0.4236(2) 0.81619(17) 0.0508 1.0000 Uani .
C9 C 0.5344(3) 0.48968(18) 0.71941(15) 0.0442 1.0000 Uani .
C10 C 0.7839(3) 0.44936(19) 0.71125(16) 0.0459 1.0000 Uani .
C11 C 0.7405(3) 0.33042(17) 0.65074(15) 0.0423 1.0000 Uani .
H11 H 0.3426 0.4015 0.4583 0.0522 1.0000 Uiso R
H21 H 0.8097 0.3682 0.4920 0.0563 1.0000 Uiso R
H31 H 0.4904 0.2186 0.4240 0.0675 1.0000 Uiso R
H32 H 0.7018 0.1598 0.5037 0.0667 1.0000 Uiso R
H41 H 0.2547 0.2033 0.5538 0.0645 1.0000 Uiso R
H42 H 0.4478 0.1147 0.6189 0.0647 1.0000 Uiso R
H61 H 0.2220 0.4317 0.6215 0.0527 1.0000 Uiso R
H71 H 0.5753 0.2425 0.8279 0.0635 1.0000 Uiso R
H72 H 0.3040 0.2539 0.7914 0.0635 1.0000 Uiso R
H81 H 0.3113 0.4479 0.8314 0.0641 1.0000 Uiso R
H82 H 0.5689 0.4388 0.8812 0.0646 1.0000 Uiso R
H91 H 0.5123 0.5779 0.7206 0.0553 1.0000 Uiso R
H101 H 0.8599 0.5098 0.6750 0.0575 1.0000 Uiso R
H102 H 0.8695 0.4416 0.7822 0.0568 1.0000 Uiso R
H111 H 0.8558 0.2654 0.6772 0.0542 1.0000 Uiso R

loop_
_atom_site_aniso_label
_atom_site_aniso_U_11
_atom_site_aniso_U_22
_atom_site_aniso_U_33
_atom_site_aniso_U_23
_atom_site_aniso_U_13
_atom_site_aniso_U_12
C1 0.0328(9) 0.0476(11) 0.0430(10) 0.0019(7) 0.0073(7) -0.0005(7)
C2 0.0394(9) 0.0501(11) 0.0460(10) 0.0022(8) 0.0131(8) 0.0026(8)
C3 0.0572(12) 0.0502(12) 0.0497(11) -0.0003(9) 0.0095(9) 0.0019(9)
C4 0.0522(12) 0.0494(11) 0.0525(11) 0.0035(9) 0.0083(9) -0.0058(9)
C5 0.0363(9) 0.0508(11) 0.0465(10) 0.0066(8) 0.0088(7) -0.0015(7)
C6 0.0310(9) 0.0523(11) 0.0441(10) 0.0042(8) 0.0092(7) 0.0004(7)
C7 0.0413(10) 0.0596(12) 0.0477(11) 0.0103(9) 0.0114(8) -0.0008(8)
C8 0.0440(10) 0.0640(13) 0.0461(10) 0.0035(9) 0.0122(8) 0.0016(9)
C9 0.0423(10) 0.0468(10) 0.0447(10) 0.0008(8) 0.0110(8) 0.0008(8)
C10 0.0361(10) 0.0525(11) 0.0488(10) 0.0064(8) 0.0056(8) -0.0006(8)
C11 0.0343(9) 0.0455(10) 0.0477(10) 0.0045(8) 0.0083(7) 0.0035(7)

loop_
_atom_type_symbol
_atom_type_scat_dispersion_real
_atom_type_scat_dispersion_imag
_atom_type_scat_Cromer_Mann_a1
_atom_type_scat_Cromer_Mann_b1
_atom_type_scat_Cromer_Mann_a2
_atom_type_scat_Cromer_Mann_b2
_atom_type_scat_Cromer_Mann_a3
_atom_type_scat_Cromer_Mann_b3
_atom_type_scat_Cromer_Mann_a4
_atom_type_scat_Cromer_Mann_b4
_atom_type_scat_Cromer_Mann_c
_atom_type_scat_source
C 0.0137 0.0067 2.3100 20.8439 1.0200 10.2075 1.5886 0.5687 0.8650 51.6512 0.2156 'International Tables Vol C 4.2.6.8 and 6.1.1.4'
H 0.0000 0.0000 0.4930 10.5109 0.3229 26.1257 0.1402 3.1424 0.0408 57.7998 0.0030 'International Tables Vol C 4.2.6.8 and 6.1.1.4'

loop_
_geom_angle_atom_site_label_1
_geom_angle_site_symmetry_1
_geom_angle_atom_site_label_2
_geom_angle_atom_site_label_3
_geom_angle
_geom_angle_publ_flag
C1 2_666 C1 C2 116.28(19) yes
C1 2_666 C1 C6 115.8(2) yes
C2 . C1 C6 100.46(14) yes
C1 2_666 C1 H11 109.0 no
C2 . C1 H11 107.5 no
C6 . C1 H11 107.1 no
C1 . C2 C3 107.47(16) yes
C1 . C2 C11 102.50(14) yes
C3 . C2 C11 100.87(16) yes
C1 . C2 H21 114.9 no
C3 . C2 H21 115.4 no
C11 . C2 H21 114.0 no
C2 . C3 C4 103.02(16) yes
C2 . C3 H31 111.5 no
C4 . C3 H31 113.9 no
C2 . C3 H32 109.0 no
C4 . C3 H32 109.1 no
H31 . C3 H32 110.1 no
C3 . C4 C5 103.05(16) yes
C3 . C4 H41 110.5 no
C5 . C4 H41 108.2 no
C3 . C4 H42 114.4 no
C5 . C4 H42 110.9 no
H41 . C4 H42 109.4 no
C4 . C5 C6 113.59(16) yes
C4 . C5 C7 123.40(17) yes
C6 . C5 C7 104.56(16) yes
C4 . C5 C11 104.67(16) yes
C6 . C5 C11 92.61(14) yes
C7 . C5 C11 113.90(16) yes
C1 . C6 C5 103.72(15) yes
C1 . C6 C9 115.93(15) yes
C5 . C6 C9 94.03(14) yes
C1 . C6 H61 113.0 no
C5 . C6 H61 116.0 no
C9 . C6 H61 112.6 no
C5 . C7 C8 102.97(16) yes
C5 . C7 H71 113.1 no
C8 . C7 H71 110.6 no
C5 . C7 H72 113.8 no
C8 . C7 H72 109.6 no
H71 . C7 H72 106.8 no
C7 . C8 C9 103.51(16) yes
C7 . C8 H81 109.5 no
C9 . C8 H81 113.7 no
C7 . C8 H82 113.2 no
C9 . C8 H82 111.6 no
H81 . C8 H82 105.5 no
C6 . C9 C8 101.18(16) yes
C6 . C9 C10 101.58(15) yes
C8 . C9 C10 107.48(16) yes
C6 . C9 H91 116.7 no
C8 . C9 H91 113.8 no
C10 . C9 H91 114.5 no
C9 . C10 C11 101.62(15) yes
C9 . C10 H101 110.3 no
C11 . C10 H101 114.5 no
C9 . C10 H102 108.6 no
C11 . C10 H102 114.3 no
H101 . C10 H102 107.3 no
C2 . C11 C5 93.75(14) yes
C2 . C11 C10 114.47(16) yes
C5 . C11 C10 103.88(15) yes
C2 . C11 H111 116.2 no
C5 . C11 H111 112.2 no
C10 . C11 H111 113.8 no

loop_
_geom_bond_atom_site_label_1
_geom_bond_atom_site_label_2
_geom_bond_site_symmetry_2
_geom_bond_distance
_geom_bond_publ_flag
C1 C1 2_666 1.529(4) yes
C1 C2 . 1.559(3) yes
C1 C6 . 1.546(2) yes
C1 H11 . 1.030 no
C2 C3 . 1.531(3) yes
C2 C11 . 1.548(3) yes
C2 H21 . 0.993 no
C3 C4 . 1.560(3) yes
C3 H31 . 0.971 no
C3 H32 . 0.983 no
C4 C5 . 1.527(3) yes
C4 H41 . 0.998 no
C4 H42 . 0.982 no
C5 C6 . 1.549(3) yes
C5 C7 . 1.530(3) yes
C5 C11 . 1.554(2) yes
C6 C9 . 1.540(3) yes
C6 H61 . 0.999 no
C7 C8 . 1.548(3) yes
C7 H71 . 0.989 no
C7 H72 . 0.984 no
C8 C9 . 1.544(3) yes
C8 H81 . 0.970 no
C8 H82 . 0.964 no
C9 C10 . 1.546(3) yes
C9 H91 . 0.986 no
C10 C11 . 1.524(3) yes
C10 H101 . 0.960 no
C10 H102 . 0.958 no
C11 H111 . 1.006 no
